data_6000255
loop_
_publ_author_name
'Satto, C.'
'Millet, P.'
'Sciau, P.'
'Roucau, C.'
'Galy, J.'

_publ_section_title
;
 \a-Bi4V2O10 crystal structure and oxidation mechanism. X-ray and
 electron diffraction analysis
;
_journal_name_full 'Materials Research Bulletin'
_journal_page_first 655
_journal_page_last 664
_journal_paper_doi 10.1016/S0025-5408(99)00058-6
_journal_volume 34
_journal_year 1999
_chemical_formula_sum 'Bi4 O10 V2'
_space_group_name_H-M_alt 'P n m a'
_cell_angle_alpha 90.000
_cell_angle_beta 90.000
_cell_angle_gamma 90.000
_cell_length_a 5.4704
_cell_length_b 17.2471
_cell_length_c 14.9219
_cell_volume 1407.86
_cod_database_code 6000255

loop_
_atom_site_label
_atom_site_fract_x
_atom_site_fract_y
_atom_site_fract_z
? ? ? ?
